data_2202475
loop_
_publ_author_name
'Doran, Michael B.'
'Norquist, Alexander J.'
'O'Hare, Dermot'

_publ_section_title
;
 Poly[[1,4-bis-(3-aminopropyl)piperazinium]
 [[dioxouranium(VI)]-di-\m~2~,\m~3~-sulfato]]
;
_journal_issue 9
_journal_name_full 'Acta Crystallographica Section E'
_journal_page_first m762
_journal_page_last m764
_journal_paper_doi 10.1107/S160053680301715X
_journal_volume 59
_journal_year 2003
_chemical_formula_iupac '(C10 H28 N4) [(U O2)2 (S O4)4]'
_chemical_formula_moiety 'C10 H28 N4 4+, O20 S4 U2 4-'
_chemical_formula_sum 'C10 H28 N4 O20 S4 U2'
_chemical_formula_weight 1128.66
_chemical_name_systematic ?
_space_group_IT_number 61
_symmetry_cell_setting orthorhombic
_symmetry_space_group_name_Hall '-P 2ac 2ab'
_symmetry_space_group_name_H-M 'P b c a'
_atom_sites_solution_hydrogens geom
_atom_sites_solution_primary direct
_cell_angle_alpha 90
_cell_angle_beta 90
_cell_angle_gamma 90
_cell_formula_units_Z 4
_cell_length_a 9.5831(2)
_cell_length_b 15.6060(3)
_cell_length_c 18.1212(3)
_cell_measurement_reflns_used 3482
_cell_measurement_temperature 150
_cell_measurement_theta_max 27
_cell_measurement_theta_min 5
_cell_volume 2710.10(9)
_computing_cell_refinement DENZO/SCALEPACK
_computing_data_collection 'COLLECT (Nonius, 1997)'
_computing_data_reduction
;
DENZO/SCALEPACK (Otwinowski & Minor, 1997)
;
_computing_molecular_graphics 'CAMERON (Watkin et al., 1996)'
_computing_publication_material CRYSTALS
_computing_structure_refinement 'CRYSTALS (Watkin et al., 2001)'
_computing_structure_solution 'SHELXS86 (Sheldrick, 1985)'
_diffrn_ambient_temperature 150
_diffrn_measured_fraction_theta_full 0.993
_diffrn_measured_fraction_theta_max 0.992
_diffrn_measurement_device_type 'Enraf-Nonius KappaCCD'
_diffrn_measurement_method \w
_diffrn_radiation_monochromator graphite
_diffrn_radiation_type MoK\a
_diffrn_radiation_wavelength 0.71073
_diffrn_reflns_av_R_equivalents 0.02
_diffrn_reflns_limit_h_max 12
_diffrn_reflns_limit_h_min -12
_diffrn_reflns_limit_k_max 20
_diffrn_reflns_limit_k_min -20
_diffrn_reflns_limit_l_max 23
_diffrn_reflns_limit_l_min -23
_diffrn_reflns_number 6194
_diffrn_reflns_theta_full 27.346
_diffrn_reflns_theta_max 27.483
_diffrn_reflns_theta_min 5.118
_diffrn_standards_decay_% 0.00
_diffrn_standards_number 0
_exptl_absorpt_coefficient_mu 12.337
_exptl_absorpt_correction_T_max 0.14
_exptl_absorpt_correction_T_min 0.11
_exptl_absorpt_correction_type multi-scan
_exptl_absorpt_process_details '(Otwinowski & Minor, 1997)'
_exptl_crystal_colour yellow
_exptl_crystal_density_diffrn 2.766
_exptl_crystal_density_meas ?
_exptl_crystal_description block
_exptl_crystal_F_000 2096.000
_exptl_crystal_size_max 0.20
_exptl_crystal_size_mid 0.16
_exptl_crystal_size_min 0.16
_refine_diff_density_max 2.10
_refine_diff_density_min -0.93
_refine_ls_extinction_coef 29.(3)
_refine_ls_extinction_method 'Larson (1970), Crystallographic Computing eq 22'
_refine_ls_goodness_of_fit_ref 0.8872
_refine_ls_hydrogen_treatment noref
_refine_ls_matrix_type full
_refine_ls_number_parameters 182
_refine_ls_number_reflns 2219
_refine_ls_R_factor_gt 0.0230
_refine_ls_shift/su_max 0.000929
_refine_ls_structure_factor_coef Fsqd
_refine_ls_weighting_details
;
Chebychev polynomial with 5 parameters (Carruthers & Watkin, 1979):
7.01, 10.1, 6.10, 2.43 and 1.09
;
_refine_ls_weighting_scheme calc
_refine_ls_wR_factor_gt 0.0528
_refine_ls_wR_factor_ref 0.0528
_reflns_number_gt 2219
_reflns_number_total 3091
_reflns_threshold_expression I>3\s(I)
_cod_data_source_file ci6242.cif
_cod_data_source_block USO-24
_cod_depositor_comments
;
The following automatic conversions were performed:
'_symmetry_cell_setting' value 'Orthorhombic' changed to 'orthorhombic'
according to '/home/saulius/struct/CIF-dictionaries/cif_core.dic'
dictionary named 'cif_core.dic' version 2.4.1 from 2010-06-29.

Automatic conversion script
Id: cif_fix_enum 1527 2010-12-29 10:47:43Z saulius 

The following automatic conversions were performed:

'_chemical_melting_point' value 'not measured' was changed to '?' -
the value is undefined or not given.

'_symmetry_cell_setting' value
'Orthorhombic' changed to 'orthorhombic' according to
/home/saulius/struct/CIF-dictionaries/cif_core.dic dictionary named
'cif_core.dic' version 2.4.1 from 2010-06-29.

Automatic conversion script
Id: cif_fix_values 1715 2011-07-08 13:25:40Z adriana 

The following automatic conversions were performed:

'_exptl_crystal_density_meas' value 'not measured' was changed to '?'
- the value is perceived as not measured.

Automatic conversion script
Id: cif_fix_values 3008 2015-01-20 13:52:24Z robertas 
;
_cod_original_sg_symbol_H-M 'P b c a '
_cod_database_code 2202475
_cod_database_fobs_code 2202475

loop_
_symmetry_equiv_pos_as_xyz
x,y,z
-x,-y,-z
-x+1/2,y+1/2,z
x+1/2,-y+1/2,-z
x,-y+1/2,z+1/2
-x,y+1/2,-z+1/2
-x+1/2,-y,z+1/2
x+1/2,y,-z+1/2

loop_
_atom_site_label
_atom_site_fract_x
_atom_site_fract_y
_atom_site_fract_z
_atom_site_U_iso_or_equiv
_atom_site_adp_type
_atom_site_occupancy
_atom_site_type_symbol
U1 0.424986(19) 0.299415(12) 0.367361(11) 0.0085 Uani 1.0000 U
S1 0.72400(14) 0.29915(9) 0.48612(7) 0.0118 Uani 1.0000 S
S2 0.19710(14) 0.35864(9) 0.25902(8) 0.0132 Uani 1.0000 S
O1 0.3995(4) 0.1910(3) 0.3403(2) 0.0161 Uani 1.0000 O
O2 0.4491(4) 0.4065(3) 0.3958(2) 0.0164 Uani 1.0000 O
O7 0.1180(4) 0.2944(3) 0.2150(2) 0.0179 Uani 1.0000 O
O5 0.1814(4) 0.3351(3) 0.3387(2) 0.0165 Uani 1.0000 O
O6 0.3492(4) 0.3461(3) 0.2443(2) 0.0184 Uani 1.0000 O
O4 0.7976(4) 0.2285(3) 0.5256(2) 0.0144 Uani 1.0000 O
O8 0.6717(5) 0.3626(3) 0.5373(3) 0.0251 Uani 1.0000 O
O3 0.6070(4) 0.2557(3) 0.4455(2) 0.0175 Uani 1.0000 O
O10 0.1505(5) 0.4444(3) 0.2440(3) 0.0226 Uani 1.0000 O
O9 0.8211(5) 0.3371(3) 0.4329(2) 0.0213 Uani 1.0000 O
N1 0.1061(5) 0.0081(3) 0.0580(3) 0.0139 Uani 1.0000 N
N2 0.4778(6) 0.1971(4) 0.1484(3) 0.0265 Uani 1.0000 N
C1 -0.0466(6) 0.0009(4) 0.0752(3) 0.0178 Uani 1.0000 C
C4 0.3283(7) 0.0774(5) 0.1049(4) 0.0245 Uani 1.0000 C
C3 0.1775(7) 0.0561(4) 0.1193(4) 0.0198 Uani 1.0000 C
C2 0.1246(7) 0.0489(4) -0.0164(4) 0.0190 Uani 1.0000 C
C5 0.3834(11) 0.1284(7) 0.1704(5) 0.0533 Uani 1.0000 C
H2 -0.0580 -0.0290 0.1236 0.0215 Uiso 1.0000 H
H3 -0.0870 0.0599 0.0786 0.0215 Uiso 1.0000 H
H9 0.3831 0.0233 0.0989 0.0291 Uiso 1.0000 H
H8 0.3360 0.1126 0.0590 0.0291 Uiso 1.0000 H
H7 0.1727 0.0204 0.1650 0.0239 Uiso 1.0000 H
H6 0.1258 0.1110 0.1274 0.0239 Uiso 1.0000 H
H4 0.2262 0.0499 -0.0291 0.0242 Uiso 1.0000 H
H5 0.0880 0.1089 -0.0147 0.0242 Uiso 1.0000 H
H11 0.4354 0.0884 0.2036 0.0652 Uiso 1.0000 H
H10 0.3029 0.1539 0.1978 0.0652 Uiso 1.0000 H
H14 0.5115 0.2281 0.1932 0.0322 Uiso 1.0000 H
H13 0.5594 0.1725 0.1213 0.0322 Uiso 1.0000 H
H12 0.4269 0.2379 0.1155 0.0322 Uiso 1.0000 H
H1 0.1506 -0.0497 0.0553 0.0166 Uiso 1.0000 H

loop_
_atom_site_aniso_label
_atom_site_aniso_U_11
_atom_site_aniso_U_22
_atom_site_aniso_U_33
_atom_site_aniso_U_12
_atom_site_aniso_U_13
_atom_site_aniso_U_23
U1 0.00680(10) 0.01131(11) 0.00750(10) -0.00065(8) 0.00020(8) 0.00045(8)
S1 0.0108(6) 0.0126(6) 0.0121(6) -0.0001(6) -0.0031(5) 0.0009(5)
S2 0.0094(7) 0.0165(7) 0.0137(7) -0.0015(5) -0.0017(5) 0.0025(5)
O1 0.017(2) 0.016(2) 0.0151(19) -0.0030(17) 0.0025(16) -0.0014(17)
O2 0.016(2) 0.0152(19) 0.0178(19) -0.0031(17) 0.0013(17) 0.0005(18)
O7 0.0108(18) 0.022(2) 0.021(2) -0.0008(18) -0.0041(16) -0.0052(19)
O5 0.013(2) 0.025(2) 0.0108(18) -0.0025(18) 0.0013(16) 0.0038(18)
O6 0.009(2) 0.032(2) 0.014(2) -0.0014(19) 0.0001(17) 0.003(2)
O4 0.015(2) 0.016(2) 0.0123(18) 0.0014(17) -0.0038(16) 0.0015(16)
O8 0.024(3) 0.024(2) 0.027(3) 0.009(2) -0.003(2) -0.007(2)
O3 0.013(2) 0.021(2) 0.018(2) 0.0006(18) -0.0095(16) 0.0028(18)
O10 0.021(2) 0.021(2) 0.025(2) -0.0002(19) -0.002(2) 0.005(2)
O9 0.024(2) 0.020(2) 0.019(2) -0.006(2) 0.0018(19) 0.0055(19)
N1 0.013(3) 0.010(2) 0.018(2) -0.0031(19) -0.0004(19) -0.0014(19)
N2 0.028(3) 0.024(3) 0.027(3) -0.010(3) -0.002(2) 0.000(3)
C1 0.014(3) 0.020(3) 0.019(3) -0.001(2) 0.007(2) -0.003(2)
C4 0.023(3) 0.028(4) 0.023(3) -0.010(3) -0.006(3) 0.003(3)
C3 0.017(3) 0.018(3) 0.024(3) 0.003(2) -0.006(2) -0.005(3)
C2 0.016(3) 0.018(3) 0.023(3) -0.002(2) 0.000(3) 0.000(3)
C5 0.066(6) 0.062(6) 0.032(4) -0.052(5) -0.007(4) 0.002(4)

loop_
_atom_type_symbol
_atom_type_scat_dispersion_real
_atom_type_scat_dispersion_imag
_atom_type_scat_source
'U   ' -10.6730 9.6540 International_Tables_Vol_IV_Table_2.2B
'S   ' 0.1246 0.1234 International_Tables_Vol_IV_Table_2.2B
'O   ' 0.0106 0.0060 International_Tables_Vol_IV_Table_2.2B
'N   ' 0.0061 0.0033 International_Tables_Vol_IV_Table_2.2B
'C   ' 0.0033 0.0016 International_Tables_Vol_IV_Table_2.2B
'H   ' 0.0000 0.0000 International_Tables_Vol_IV_Table_2.2B

loop_
_geom_angle_atom_site_label_1
_geom_angle_atom_site_label_2
_geom_angle_atom_site_label_3
_geom_angle_site_symmetry_1
_geom_angle_site_symmetry_3
_geom_angle
_geom_angle_publ_flag
O1 U1 O2 . . 178.93(18) yes
O1 U1 O3 . . 89.54(18) yes
O1 U1 O4 . 4_456 88.82(17) yes
O1 U1 O5 . . 91.55(17) yes
O1 U1 O6 . . 89.51(18) yes
O1 U1 O7 . 8_555 84.40(17) yes
O2 U1 O3 . . 90.07(18) yes
O2 U1 O4 . 4_456 90.13(17) yes
O2 U1 O5 . . 88.36(17) yes
O2 U1 O6 . . 91.34(18) yes
O2 U1 O7 . 8_555 96.49(17) yes
O3 U1 O4 . 4_456 80.39(15) yes
O3 U1 O5 . . 154.13(15) yes
O3 U1 O6 . . 148.60(14) yes
O3 U1 O7 . 8_555 77.92(15) yes
O4 U1 O5 4_456 . 73.79(14) yes
O4 U1 O6 4_456 . 130.96(14) yes
O4 U1 O7 4_456 8_555 157.30(15) yes
O5 U1 O6 . . 57.26(13) yes
O5 U1 O7 . 8_555 127.90(14) yes
O6 U1 O7 . 8_555 70.76(14) yes
O3 S1 O4 . . 104.8(3) yes
O3 S1 O8 . . 111.4(3) yes
O3 S1 O9 . . 109.5(3) yes
O4 S1 O8 . . 111.2(3) yes
O4 S1 O9 . . 108.3(3) yes
O8 S1 O9 . . 111.4(3) yes
O5 S2 O6 . . 103.7(2) yes
O5 S2 O7 . . 107.5(3) yes
O5 S2 O10 . . 112.3(3) yes
O6 S2 O7 . . 108.2(3) yes
O6 S2 O10 . . 113.0(3) yes
O7 S2 O10 . . 111.6(3) yes
U1 O3 S1 . . 136.0(3) yes
U1 O4 S1 4_556 . 141.7(3) yes
U1 O5 S2 . . 99.5(2) yes
U1 O6 S2 . . 99.5(2) yes
U1 O7 S2 8_455 . 135.2(3) yes
C1 N1 C2 . . 109.4(5) yes
C1 N1 C3 . . 109.2(5) yes
C1 N1 H1 . . 111.1 no
C2 N1 C3 . . 113.5(5) yes
C2 N1 H1 . . 106.6 no
C3 N1 H1 . . 107.0 no
C5 N2 H12 . . 109.2 no
C5 N2 H13 . . 109.7 no
C5 N2 H14 . . 109.5 no
H12 N2 H13 . . 109.476 no
H12 N2 H14 . . 109.476 no
H13 N2 H14 . . 109.476 no
N1 C1 C2 . 2_555 112.0(5) yes
N1 C1 H2 . . 108.8 no
N1 C1 H3 . . 108.8 no
C2 C1 H2 2_555 . 108.8 no
C2 C1 H3 2_555 . 108.9 no
H2 C1 H3 . . 109.467 no
N1 C2 C1 . 2_555 110.8(5) yes
N1 C2 H4 . . 109.2 no
N1 C2 H5 . . 109.1 no
C1 C2 H4 2_555 . 109.1 no
C1 C2 H5 2_555 . 109.2 no
H4 C2 H5 . . 109.467 no
N1 C3 C4 . . 114.7(5) yes
N1 C3 H6 . . 108.1 no
N1 C3 H7 . . 108.2 no
C4 C3 H6 . . 108.2 no
C4 C3 H7 . . 108.1 no
H6 C3 H7 . . 109.467 no
C3 C4 C5 . . 108.2(6) yes
C3 C4 H8 . . 109.7 no
C3 C4 H9 . . 109.7 no
C5 C4 H8 . . 109.6 no
C5 C4 H9 . . 110.1 no
H8 C4 H9 . . 109.467 no
N2 C5 C4 . . 112.7(7) yes
N2 C5 H10 . . 108.9 no
N2 C5 H11 . . 108.4 no
C4 C5 H10 . . 109.1 no
C4 C5 H11 . . 108.3 no
H10 C5 H11 . . 109.467 no

loop_
_geom_bond_atom_site_label_1
_geom_bond_atom_site_label_2
_geom_bond_site_symmetry_1
_geom_bond_site_symmetry_2
_geom_bond_distance
_geom_bond_publ_flag
U1 O1 . . 1.778(4) yes
U1 O2 . . 1.764(4) yes
U1 O3 . . 2.348(4) yes
U1 O4 . 4_456 2.332(4) yes
U1 O5 . . 2.455(4) yes
U1 O6 . . 2.456(4) yes
U1 O7 . 8_555 2.378(4) yes
S1 O3 . . 1.502(4) yes
S1 O4 . . 1.492(4) yes
S1 O8 . . 1.447(5) yes
S1 O9 . . 1.465(5) yes
S2 O5 . . 1.497(4) yes
S2 O6 . . 1.494(4) yes
S2 O7 . . 1.489(4) yes
S2 O10 . . 1.437(5) yes
N1 C1 . . 1.500(7) yes
N1 C2 . . 1.503(8) yes
N1 C3 . . 1.504(8) yes
N1 H1 . . 1.00 no
N2 C5 . . 1.458(9) yes
N2 H12 . . 1.00 no
N2 H13 . . 1.00 no
N2 H14 . . 1.00 no
C1 C2 . 2_555 1.516(9) yes
C1 H2 . . 1.00 no
C1 H3 . . 1.00 no
C2 H4 . . 1.00 no
C2 H5 . . 1.00 no
C3 H6 . . 1.00 no
C3 H7 . . 1.00 no
C4 C3 . . 1.506(9) yes
C4 C5 . . 1.520(10) yes
C4 H8 . . 1.00 no
C4 H9 . . 1.00 no
C5 H10 . . 1.00 no
C5 H11 . . 1.00 no

loop_
_geom_hbond_atom_site_label_D
_geom_hbond_atom_site_label_H
_geom_hbond_atom_site_label_A
_geom_hbond_site_symmetry_A
_geom_hbond_distance_DH
_geom_hbond_distance_HA
_geom_hbond_distance_DA
_geom_hbond_angle_DHA
N1 H1 O9 6_645 1.00 1.80 2.763(7) 161
N2 H12 O9 8_455 1.00 2.05 3.033(7) 168
N2 H13 O8 5_554 1.00 1.94 2.894(8) 158
N2 H14 O7 8_555 1.00 2.21 3.200(7) 171
